data_7060101
loop_
_publ_author_name
'Mart\'inez-De-Le\'on, Carla Gabriela'
'Flores Vallejo, Rosario del Carmen'
'Rodr\'iguez-\'Alvarez, Aurora'
'Villareal, Mar\'ia Luisa'
'Gr\'evy, Jean-Michel'

_publ_section_title
;
 Synthesis, characterization and cytotoxic activity of cationic
 half-sandwich Ru(ii) complexes stabilized by iminophosphorane N,N,S and
 N,N,Se tridentate ligands
;
_journal_issue 47
_journal_name_full 'New Journal of Chemistry'
_journal_page_first 20676
_journal_page_last 20687
_journal_paper_doi 10.1039/D0NJ04958A
_journal_volume 44
_journal_year 2020
_chemical_formula_moiety 'C42 H38 N2 P Ru Se, Cl, C H2 Cl2'
_chemical_formula_sum 'C43 H40 Cl3 N2 P Ru Se'
_chemical_formula_weight 902.12
_space_group_crystal_system monoclinic
_space_group_IT_number 14
_space_group_name_Hall '-P 2yn'
_space_group_name_H-M_alt 'P 1 21/n 1'
_atom_sites_solution_hydrogens geom
_atom_sites_solution_primary direct
_audit_creation_date 2020-10-23
_audit_creation_method
;
Olex2 1.2
(compiled May 18 2018 14:05:52 for OlexSys, GUI svn.r5506)
;
_audit_update_record
;
2020-10-28 deposited with the CCDC.	2020-11-05 downloaded from the CCDC.
;
_cell_angle_alpha 90
_cell_angle_beta 94.020(2)
_cell_angle_gamma 90
_cell_formula_units_Z 4
_cell_length_a 12.1571(3)
_cell_length_b 16.3864(4)
_cell_length_c 20.0229(5)
_cell_measurement_reflns_used 14511
_cell_measurement_temperature 99.98(12)
_cell_measurement_theta_max 28.7240
_cell_measurement_theta_min 2.9980
_cell_volume 3978.97(17)
_computing_cell_refinement
;
CrysAlisPro, Agilent Technologies,
Version 1.171.37.35 (release 13-08-2014 CrysAlis171 .NET)
(compiled Aug 13 2014,18:06:01)
;
_computing_data_collection
;
CrysAlisPro, Agilent Technologies,
Version 1.171.37.35 (release 13-08-2014 CrysAlis171 .NET)
(compiled Aug 13 2014,18:06:01)
;
_computing_data_reduction
;
CrysAlisPro, Agilent Technologies,
Version 1.171.37.35 (release 13-08-2014 CrysAlis171 .NET)
(compiled Aug 13 2014,18:06:01)
;
_computing_molecular_graphics 'Olex2 (Dolomanov et al., 2009)'
_computing_publication_material 'Olex2 (Dolomanov et al., 2009)'
_computing_structure_refinement 'ShelXL (Sheldrick, 2008)'
_computing_structure_solution 'ShelXT (Sheldrick, 2015)'
_diffrn_ambient_environment N~2~
_diffrn_ambient_temperature 99.98(12)
_diffrn_detector 'CCD plate'
_diffrn_detector_area_resol_mean 8.0769
_diffrn_detector_type EosS2
_diffrn_measured_fraction_theta_full 0.997
_diffrn_measured_fraction_theta_max 0.886
_diffrn_measurement_details
;
#__ type_ start__ end____ width___ exp.time_
  1 omega   -4.00   84.00   1.0000   20.3750
omega____ theta____ kappa____ phi______ frames
    -       15.2374   38.0000 -120.0000 88

#__ type_ start__ end____ width___ exp.time_
  2 omega    3.00   54.00   1.0000   20.3750
omega____ theta____ kappa____ phi______ frames
    -       15.2374  -99.0000 -120.0000 51

#__ type_ start__ end____ width___ exp.time_
  3 omega   -5.00   81.00   1.0000   20.3750
omega____ theta____ kappa____ phi______ frames
    -       15.2374   77.0000 -120.0000 86

#__ type_ start__ end____ width___ exp.time_
  4 omega    6.00   66.00   1.0000   20.3750
omega____ theta____ kappa____ phi______ frames
    -       15.2374   77.0000  -30.0000 60

#__ type_ start__ end____ width___ exp.time_
  5 omega  -26.00   74.00   1.0000   20.3750
omega____ theta____ kappa____ phi______ frames
    -       15.2374    0.0000 -180.0000 100
;
_diffrn_measurement_device 'four-circle diffractometer'
_diffrn_measurement_device_type 'SuperNova, Dual, Cu at zero, EosS2'
_diffrn_measurement_method '\w scans'
_diffrn_orient_matrix_UB_11 0.0377282000
_diffrn_orient_matrix_UB_12 0.0209646000
_diffrn_orient_matrix_UB_13 0.0225326000
_diffrn_orient_matrix_UB_21 -0.0179878000
_diffrn_orient_matrix_UB_22 0.0378436000
_diffrn_orient_matrix_UB_23 -0.0141009000
_diffrn_orient_matrix_UB_31 -0.0408164000
_diffrn_orient_matrix_UB_32 0.0026573000
_diffrn_orient_matrix_UB_33 0.0235348000
_diffrn_radiation_monochromator mirror
_diffrn_radiation_probe x-ray
_diffrn_radiation_type MoK\a
_diffrn_radiation_wavelength 0.71073
_diffrn_reflns_av_R_equivalents 0.0330
_diffrn_reflns_av_unetI/netI 0.0349
_diffrn_reflns_Laue_measured_fraction_full 0.997
_diffrn_reflns_Laue_measured_fraction_max 0.886
_diffrn_reflns_limit_h_max 16
_diffrn_reflns_limit_h_min -16
_diffrn_reflns_limit_k_max 22
_diffrn_reflns_limit_k_min -21
_diffrn_reflns_limit_l_max 25
_diffrn_reflns_limit_l_min -25
_diffrn_reflns_number 34326
_diffrn_reflns_point_group_measured_fraction_full 0.997
_diffrn_reflns_point_group_measured_fraction_max 0.886
_diffrn_reflns_theta_full 25.242
_diffrn_reflns_theta_max 29.219
_diffrn_reflns_theta_min 2.687
_diffrn_source 'SuperNova (Mo) X-ray Source'
_exptl_absorpt_coefficient_mu 1.584
_exptl_absorpt_correction_T_max 1.00000
_exptl_absorpt_correction_T_min 0.80139
_exptl_absorpt_correction_type multi-scan
_exptl_absorpt_process_details
;
CrysAlisPro, Agilent Technologies,
Version 1.171.37.35 (release 13-08-2014 CrysAlis171 .NET)
(compiled Aug 13 2014,18:06:01)
Empirical absorption correction using spherical harmonics,
 implemented in SCALE3 ABSPACK scaling algorithm.
Empirical absorption correction using spherical harmonics,
 implemented in SCALE3 ABSPACK scaling algorithm.
;
_exptl_crystal_colour 'translucent red'
_exptl_crystal_density_diffrn 1.506
_exptl_crystal_description hexagonal
_exptl_crystal_F_000 1824
_exptl_crystal_size_max 0.4
_exptl_crystal_size_mid 0.36
_exptl_crystal_size_min 0.15
_refine_diff_density_max 1.065
_refine_diff_density_min -1.721
_refine_diff_density_rms 0.079
_refine_ls_extinction_method none
_refine_ls_goodness_of_fit_ref 1.054
_refine_ls_hydrogen_treatment constr
_refine_ls_matrix_type full
_refine_ls_number_parameters 463
_refine_ls_number_reflns 9574
_refine_ls_number_restraints 0
_refine_ls_restrained_S_all 1.054
_refine_ls_R_factor_all 0.0390
_refine_ls_R_factor_gt 0.0295
_refine_ls_shift/su_max 0.001
_refine_ls_shift/su_mean 0.000
_refine_ls_structure_factor_coef Fsqd
_refine_ls_weighting_details 'w=1/[\s^2^(Fo^2^)+(0.0226P)^2^+2.9876P] where P=(Fo^2^+2Fc^2^)/3'
_refine_ls_weighting_scheme calc
_refine_ls_wR_factor_gt 0.0609
_refine_ls_wR_factor_ref 0.0642
_reflns_Friedel_coverage 0.000
_reflns_number_gt 8100
_reflns_number_total 9574
_reflns_threshold_expression 'I > 2\s(I)'
_cod_data_source_file d0nj04958a2.cif
_cod_data_source_block rusephcl
_cod_depositor_comments 'Adding full bibliography for 7060099--7060101.cif.'
_cod_original_cell_volume 3978.96(17)
_cod_database_code 7060101
_shelx_space_group_comment
;
The symmetry employed for this shelxl refinement is uniquely defined
by the following loop, which should always be used as a source of
symmetry information in preference to the above space-group names.
They are only intended as comments.
;
_shelx_estimated_absorpt_t_max 0.797
_shelx_estimated_absorpt_t_min 0.570
_reflns_odcompleteness_completeness 99.49
_reflns_odcompleteness_iscentric 1
_reflns_odcompleteness_theta 26.32
_olex2_refinement_description
;
1. Fixed Uiso
 At 1.2 times of:
  All C(H) groups, All C(H,H) groups
 At 1.5 times of:
  All C(H,H,H) groups
2.a Ternary CH refined with riding coordinates:
 C40(H40)
2.b Secondary CH2 refined with riding coordinates:
 C43(H43A,H43B)
2.c Aromatic/amide H refined with riding coordinates:
 C2(H2), C4(H4), C5(H5), C6(H6), C7(H7), C11(H11), C12(H12), C13(H13),
 C14(H14), C16(H16), C17(H17), C18(H18), C19(H19), C20(H20), C22(H22), C23(H23),
  C24(H24), C25(H25), C26(H26), C28(H28), C29(H29), C30(H30), C31(H31),
 C32(H32), C35(H35), C36(H36), C38(H38), C39(H39)
2.d Idealised Me refined as rotating group:
 C33(H33A,H33B,H33C), C41(H41A,H41B,H41C), C42(H42A,H42B,H42C)
;
_shelx_shelxl_version_number 2014/7
_olex2_submission_special_instructions 'No special instructions were received'

loop_
_space_group_symop_operation_xyz
'x, y, z'
'-x+1/2, y+1/2, -z+1/2'
'-x, -y, -z'
'x-1/2, -y-1/2, z-1/2'

loop_
_atom_site_label
_atom_site_type_symbol
_atom_site_fract_x
_atom_site_fract_y
_atom_site_fract_z
_atom_site_U_iso_or_equiv
_atom_site_adp_type
_atom_site_occupancy
_atom_site_site_symmetry_order
_atom_site_calc_flag
_atom_site_refinement_flags_posn
_atom_site_refinement_flags_adp
_atom_site_refinement_flags_occupancy
_atom_site_disorder_assembly
_atom_site_disorder_group
Ru1 Ru 0.61090(2) 0.65682(2) 0.71874(2) 0.01171(5) Uani 1 1 d . . . . .
Se1 Se 0.49769(2) 0.68879(2) 0.81356(2) 0.01409(5) Uani 1 1 d . . . . .
P1 P 0.51225(4) 0.78684(3) 0.61910(3) 0.01204(10) Uani 1 1 d . . . . .
N1 N 0.57107(13) 0.78044(10) 0.69435(8) 0.0122(3) Uani 1 1 d . . . . .
N2 N 0.47362(14) 0.63452(10) 0.65312(8) 0.0137(3) Uani 1 1 d . . . . .
C1 C 0.43717(17) 0.69517(12) 0.60853(10) 0.0135(4) Uani 1 1 d . . . . .
C2 C 0.34963(17) 0.66969(12) 0.56595(10) 0.0153(4) Uani 1 1 d . . . . .
H2 H 0.3123 0.6999 0.5322 0.018 Uiso 1 1 calc R . . . .
C3 C 0.32837(17) 0.58825(13) 0.58420(10) 0.0154(4) Uani 1 1 d . . . . .
C4 C 0.24968(18) 0.52943(13) 0.56138(11) 0.0200(5) Uani 1 1 d . . . . .
H4 H 0.1968 0.5418 0.5271 0.024 Uiso 1 1 calc R . . . .
C5 C 0.25248(19) 0.45355(14) 0.59074(12) 0.0242(5) Uani 1 1 d . . . . .
H5 H 0.2023 0.4139 0.5753 0.029 Uiso 1 1 calc R . . . .
C6 C 0.3307(2) 0.43529(14) 0.64396(12) 0.0241(5) Uani 1 1 d . . . . .
H6 H 0.3300 0.3837 0.6632 0.029 Uiso 1 1 calc R . . . .
C7 C 0.40795(18) 0.49103(13) 0.66850(11) 0.0195(4) Uani 1 1 d . . . . .
H7 H 0.4586 0.4781 0.7039 0.023 Uiso 1 1 calc R . . . .
C8 C 0.40721(17) 0.56830(12) 0.63799(10) 0.0149(4) Uani 1 1 d . . . . .
C9 C 0.55150(16) 0.83507(12) 0.74646(10) 0.0138(4) Uani 1 1 d . . . . .
C10 C 0.51935(17) 0.80472(12) 0.80742(10) 0.0146(4) Uani 1 1 d . . . . .
C11 C 0.50379(18) 0.85483(14) 0.86177(11) 0.0206(5) Uani 1 1 d . . . . .
H11 H 0.4831 0.8327 0.9018 0.025 Uiso 1 1 calc R . . . .
C12 C 0.51947(18) 0.93854(14) 0.85585(12) 0.0229(5) Uani 1 1 d . . . . .
H12 H 0.5090 0.9731 0.8917 0.027 Uiso 1 1 calc R . . . .
C13 C 0.55085(17) 0.96956(13) 0.79590(11) 0.0204(5) Uani 1 1 d . . . . .
H13 H 0.5608 1.0255 0.7917 0.025 Uiso 1 1 calc R . . . .
C14 C 0.56785(17) 0.91924(12) 0.74184(11) 0.0170(4) Uani 1 1 d . . . . .
H14 H 0.5902 0.9416 0.7023 0.020 Uiso 1 1 calc R . . . .
C15 C 0.34247(17) 0.68188(13) 0.78459(10) 0.0158(4) Uani 1 1 d . . . . .
C16 C 0.27753(18) 0.75000(13) 0.77094(10) 0.0184(4) Uani 1 1 d . . . . .
H16 H 0.3079 0.8020 0.7748 0.022 Uiso 1 1 calc R . . . .
C17 C 0.16611(18) 0.73994(14) 0.75134(11) 0.0211(5) Uani 1 1 d . . . . .
H17 H 0.1218 0.7853 0.7418 0.025 Uiso 1 1 calc R . . . .
C18 C 0.12148(19) 0.66212(15) 0.74605(12) 0.0254(5) Uani 1 1 d . . . . .
H18 H 0.0472 0.6554 0.7326 0.030 Uiso 1 1 calc R . . . .
C19 C 0.1871(2) 0.59439(15) 0.76070(12) 0.0284(5) Uani 1 1 d . . . . .
H19 H 0.1566 0.5424 0.7574 0.034 Uiso 1 1 calc R . . . .
C20 C 0.29778(19) 0.60395(14) 0.78026(11) 0.0227(5) Uani 1 1 d . . . . .
H20 H 0.3418 0.5586 0.7904 0.027 Uiso 1 1 calc R . . . .
C21 C 0.41757(17) 0.87001(12) 0.60490(10) 0.0143(4) Uani 1 1 d . . . . .
C22 C 0.31108(18) 0.86054(13) 0.62585(11) 0.0178(4) Uani 1 1 d . . . . .
H22 H 0.2916 0.8125 0.6467 0.021 Uiso 1 1 calc R . . . .
C23 C 0.23440(19) 0.92265(13) 0.61560(11) 0.0226(5) Uani 1 1 d . . . . .
H23 H 0.1635 0.9163 0.6295 0.027 Uiso 1 1 calc R . . . .
C24 C 0.26384(19) 0.99416(14) 0.58459(11) 0.0243(5) Uani 1 1 d . . . . .
H24 H 0.2120 1.0354 0.5768 0.029 Uiso 1 1 calc R . . . .
C25 C 0.3697(2) 1.00466(14) 0.56506(11) 0.0240(5) Uani 1 1 d . . . . .
H25 H 0.3891 1.0535 0.5453 0.029 Uiso 1 1 calc R . . . .
C26 C 0.44746(18) 0.94294(13) 0.57475(11) 0.0190(4) Uani 1 1 d . . . . .
H26 H 0.5185 0.9500 0.5614 0.023 Uiso 1 1 calc R . . . .
C27 C 0.61564(17) 0.79246(12) 0.55917(10) 0.0141(4) Uani 1 1 d . . . . .
C28 C 0.59756(19) 0.75608(13) 0.49644(10) 0.0188(4) Uani 1 1 d . . . . .
H28 H 0.5320 0.7284 0.4854 0.023 Uiso 1 1 calc R . . . .
C29 C 0.67766(19) 0.76128(13) 0.45057(11) 0.0220(5) Uani 1 1 d . . . . .
H29 H 0.6651 0.7380 0.4083 0.026 Uiso 1 1 calc R . . . .
C30 C 0.77586(19) 0.80087(13) 0.46746(11) 0.0210(5) Uani 1 1 d . . . . .
H30 H 0.8295 0.8037 0.4367 0.025 Uiso 1 1 calc R . . . .
C31 C 0.79506(18) 0.83640(13) 0.53000(11) 0.0201(5) Uani 1 1 d . . . . .
H31 H 0.8616 0.8628 0.5411 0.024 Uiso 1 1 calc R . . . .
C32 C 0.71499(18) 0.83261(13) 0.57597(11) 0.0171(4) Uani 1 1 d . . . . .
H32 H 0.7275 0.8567 0.6178 0.021 Uiso 1 1 calc R . . . .
C33 C 0.6785(2) 0.52907(16) 0.59574(12) 0.0333(6) Uani 1 1 d . . . . .
H33A H 0.6762 0.5687 0.5604 0.050 Uiso 1 1 calc GR . . . .
H33B H 0.6073 0.5042 0.5974 0.050 Uiso 1 1 calc GR . . . .
H33C H 0.7322 0.4880 0.5875 0.050 Uiso 1 1 calc GR . . . .
C34 C 0.70970(18) 0.57037(14) 0.66153(11) 0.0218(5) Uani 1 1 d . . . . .
C35 C 0.76045(17) 0.64744(14) 0.66398(11) 0.0205(5) Uani 1 1 d . . . . .
H35 H 0.7773 0.6727 0.6244 0.025 Uiso 1 1 calc R . . . .
C36 C 0.78659(17) 0.68766(13) 0.72632(11) 0.0198(5) Uani 1 1 d . . . . .
H36 H 0.8196 0.7389 0.7266 0.024 Uiso 1 1 calc R . . . .
C37 C 0.76314(17) 0.65090(13) 0.78753(11) 0.0182(4) Uani 1 1 d . . . . .
C38 C 0.70893(17) 0.57340(13) 0.78357(11) 0.0196(5) Uani 1 1 d . . . . .
H38 H 0.6895 0.5488 0.8229 0.024 Uiso 1 1 calc R . . . .
C39 C 0.68390(18) 0.53307(13) 0.72266(11) 0.0202(5) Uani 1 1 d . . . . .
H39 H 0.6505 0.4820 0.7222 0.024 Uiso 1 1 calc R . . . .
C40 C 0.7914(2) 0.68951(15) 0.85546(12) 0.0268(5) Uani 1 1 d . . . . .
H40 H 0.7256 0.6861 0.8809 0.032 Uiso 1 1 calc R . . . .
C41 C 0.8245(2) 0.77915(16) 0.85260(13) 0.0358(6) Uani 1 1 d . . . . .
H41A H 0.7679 0.8093 0.8275 0.054 Uiso 1 1 calc GR . . . .
H41B H 0.8926 0.7839 0.8313 0.054 Uiso 1 1 calc GR . . . .
H41C H 0.8339 0.8007 0.8972 0.054 Uiso 1 1 calc GR . . . .
C42 C 0.8824(2) 0.63842(18) 0.89286(14) 0.0434(7) Uani 1 1 d . . . . .
H42A H 0.9485 0.6413 0.8694 0.065 Uiso 1 1 calc GR . . . .
H42B H 0.8588 0.5826 0.8951 0.065 Uiso 1 1 calc GR . . . .
H42C H 0.8966 0.6594 0.9374 0.065 Uiso 1 1 calc GR . . . .
Cl1 Cl 0.54973(5) 0.38302(5) 0.81748(4) 0.0488(2) Uani 1 1 d . . . . .
Cl2 Cl 1.02557(5) 0.35699(4) 0.44650(3) 0.03205(14) Uani 1 1 d . . . . .
Cl3 Cl 0.91264(5) 0.21503(4) 0.49734(3) 0.03035(13) Uani 1 1 d . . . . .
C43 C 0.9396(2) 0.27147(16) 0.42498(11) 0.0283(5) Uani 1 1 d . . . . .
H43A H 0.8707 0.2902 0.4029 0.034 Uiso 1 1 calc R . . . .
H43B H 0.9757 0.2366 0.3940 0.034 Uiso 1 1 calc R . . . .

loop_
_atom_site_aniso_label
_atom_site_aniso_U_11
_atom_site_aniso_U_22
_atom_site_aniso_U_33
_atom_site_aniso_U_23
_atom_site_aniso_U_13
_atom_site_aniso_U_12
Ru1 0.01096(8) 0.01145(8) 0.01275(9) 0.00159(6) 0.00103(6) 0.00164(6)
Se1 0.01440(10) 0.01513(10) 0.01295(11) 0.00299(7) 0.00250(8) 0.00079(8)
P1 0.0126(2) 0.0110(2) 0.0124(3) 0.00192(19) 0.00025(19) -0.00041(19)
N1 0.0130(8) 0.0106(8) 0.0129(8) 0.0011(6) 0.0003(7) 0.0005(6)
N2 0.0145(8) 0.0121(8) 0.0144(9) 0.0017(6) 0.0008(7) -0.0002(6)
C1 0.0143(10) 0.0123(10) 0.0140(10) 0.0011(8) 0.0014(8) 0.0006(8)
C2 0.0137(10) 0.0169(10) 0.0152(10) 0.0011(8) -0.0002(8) 0.0001(8)
C3 0.0149(10) 0.0175(10) 0.0143(10) -0.0021(8) 0.0042(8) 0.0000(8)
C4 0.0174(11) 0.0230(11) 0.0199(11) -0.0050(9) 0.0024(9) -0.0028(9)
C5 0.0236(12) 0.0208(12) 0.0288(13) -0.0080(9) 0.0055(10) -0.0087(9)
C6 0.0302(13) 0.0146(11) 0.0280(13) -0.0008(9) 0.0055(10) -0.0059(9)
C7 0.0228(11) 0.0161(11) 0.0195(11) 0.0026(8) 0.0013(9) -0.0001(9)
C8 0.0149(10) 0.0137(10) 0.0165(10) -0.0012(8) 0.0033(8) -0.0018(8)
C9 0.0088(9) 0.0155(10) 0.0167(10) -0.0012(8) -0.0016(8) 0.0004(7)
C10 0.0127(10) 0.0143(10) 0.0168(11) -0.0016(8) 0.0001(8) -0.0010(8)
C11 0.0181(11) 0.0259(12) 0.0177(11) -0.0044(9) 0.0013(9) 0.0003(9)
C12 0.0193(11) 0.0223(12) 0.0269(13) -0.0110(9) 0.0009(9) -0.0006(9)
C13 0.0139(10) 0.0152(10) 0.0314(13) -0.0054(9) -0.0043(9) -0.0002(8)
C14 0.0141(10) 0.0156(10) 0.0208(11) 0.0011(8) -0.0031(8) -0.0013(8)
C15 0.0134(10) 0.0212(11) 0.0135(10) -0.0008(8) 0.0059(8) -0.0006(8)
C16 0.0184(11) 0.0193(11) 0.0180(11) -0.0015(8) 0.0033(9) -0.0009(8)
C17 0.0173(11) 0.0262(12) 0.0199(11) -0.0022(9) 0.0016(9) 0.0028(9)
C18 0.0171(11) 0.0357(14) 0.0236(12) -0.0030(10) 0.0028(9) -0.0064(10)
C19 0.0246(13) 0.0266(13) 0.0345(14) -0.0021(10) 0.0051(11) -0.0099(10)
C20 0.0211(12) 0.0216(12) 0.0260(12) 0.0007(9) 0.0056(10) -0.0018(9)
C21 0.0157(10) 0.0124(10) 0.0144(10) 0.0011(8) -0.0015(8) 0.0005(8)
C22 0.0198(11) 0.0135(10) 0.0202(11) 0.0015(8) 0.0013(9) -0.0004(8)
C23 0.0168(11) 0.0214(12) 0.0300(13) 0.0001(9) 0.0041(9) 0.0028(9)
C24 0.0245(12) 0.0199(12) 0.0282(13) 0.0025(9) 0.0004(10) 0.0093(9)
C25 0.0323(13) 0.0162(11) 0.0239(12) 0.0076(9) 0.0049(10) 0.0039(9)
C26 0.0204(11) 0.0180(11) 0.0191(11) 0.0041(8) 0.0048(9) -0.0002(8)
C27 0.0151(10) 0.0133(10) 0.0141(10) 0.0043(8) 0.0021(8) 0.0029(8)
C28 0.0228(11) 0.0159(11) 0.0176(11) 0.0007(8) -0.0006(9) 0.0005(8)
C29 0.0313(13) 0.0199(11) 0.0151(11) 0.0003(8) 0.0033(9) 0.0043(9)
C30 0.0239(12) 0.0202(11) 0.0202(12) 0.0065(9) 0.0099(9) 0.0085(9)
C31 0.0170(11) 0.0187(11) 0.0247(12) 0.0063(9) 0.0030(9) 0.0019(8)
C32 0.0185(11) 0.0168(11) 0.0162(11) 0.0029(8) 0.0013(8) 0.0011(8)
C33 0.0350(15) 0.0351(15) 0.0300(14) -0.0112(11) 0.0047(11) 0.0120(11)
C34 0.0162(11) 0.0227(12) 0.0266(12) -0.0031(9) 0.0029(9) 0.0101(9)
C35 0.0141(10) 0.0260(12) 0.0223(12) 0.0058(9) 0.0075(9) 0.0078(9)
C36 0.0099(10) 0.0190(11) 0.0307(13) 0.0045(9) 0.0037(9) 0.0027(8)
C37 0.0103(10) 0.0212(11) 0.0225(11) 0.0020(9) -0.0025(8) 0.0047(8)
C38 0.0144(10) 0.0204(11) 0.0239(12) 0.0084(9) 0.0001(9) 0.0052(8)
C39 0.0171(11) 0.0132(10) 0.0302(13) 0.0013(9) 0.0013(9) 0.0063(8)
C40 0.0196(12) 0.0344(14) 0.0252(13) -0.0017(10) -0.0064(10) 0.0005(10)
C41 0.0321(15) 0.0365(15) 0.0367(15) -0.0100(12) -0.0115(12) -0.0010(11)
C42 0.0395(17) 0.0469(18) 0.0401(17) 0.0006(13) -0.0232(13) 0.0035(13)
Cl1 0.0212(3) 0.0852(6) 0.0390(4) 0.0371(4) -0.0045(3) -0.0108(3)
Cl2 0.0303(3) 0.0307(3) 0.0367(3) 0.0095(3) 0.0130(3) 0.0049(2)
Cl3 0.0299(3) 0.0331(3) 0.0280(3) 0.0004(2) 0.0021(2) -0.0068(2)
C43 0.0293(13) 0.0370(14) 0.0187(12) 0.0004(10) 0.0021(10) 0.0081(11)

loop_
_atom_type_symbol
_atom_type_description
_atom_type_scat_dispersion_real
_atom_type_scat_dispersion_imag
_atom_type_scat_source
C C 0.0033 0.0016 'International Tables Vol C Tables 4.2.6.8 and 6.1.1.4'
H H 0.0000 0.0000 'International Tables Vol C Tables 4.2.6.8 and 6.1.1.4'
Cl Cl 0.1484 0.1585 'International Tables Vol C Tables 4.2.6.8 and 6.1.1.4'
N N 0.0061 0.0033 'International Tables Vol C Tables 4.2.6.8 and 6.1.1.4'
P P 0.1023 0.0942 'International Tables Vol C Tables 4.2.6.8 and 6.1.1.4'
Ru Ru -1.2594 0.8363 'International Tables Vol C Tables 4.2.6.8 and 6.1.1.4'
Se Se -0.0929 2.2259 'International Tables Vol C Tables 4.2.6.8 and 6.1.1.4'

loop_
_geom_angle_atom_site_label_1
_geom_angle_atom_site_label_2
_geom_angle_atom_site_label_3
_geom_angle
_geom_angle_site_symmetry_1
_geom_angle_site_symmetry_3
_geom_angle_publ_flag
N1 Ru1 Se1 81.09(4) . . ?
N1 Ru1 C34 127.52(7) . . ?
N1 Ru1 C35 97.76(7) . . ?
N1 Ru1 C36 90.08(7) . . ?
N1 Ru1 C37 110.37(7) . . ?
N1 Ru1 C38 146.91(8) . . ?
N1 Ru1 C39 164.41(7) . . ?
N2 Ru1 Se1 93.26(5) . . ?
N2 Ru1 N1 82.13(6) . . ?
N2 Ru1 C34 90.07(8) . . ?
N2 Ru1 C35 109.15(8) . . ?
N2 Ru1 C36 144.97(7) . . ?
N2 Ru1 C37 167.30(7) . . ?
N2 Ru1 C38 130.23(8) . . ?
N2 Ru1 C39 99.40(8) . . ?
C34 Ru1 Se1 151.36(6) . . ?
C34 Ru1 C37 80.55(8) . . ?
C35 Ru1 Se1 157.26(6) . . ?
C35 Ru1 C34 37.06(8) . . ?
C35 Ru1 C37 67.95(8) . . ?
C35 Ru1 C39 66.99(8) . . ?
C36 Ru1 Se1 119.31(6) . . ?
C36 Ru1 C34 67.89(8) . . ?
C36 Ru1 C35 38.01(9) . . ?
C36 Ru1 C37 37.26(8) . . ?
C36 Ru1 C39 79.76(8) . . ?
C37 Ru1 Se1 91.00(6) . . ?
C38 Ru1 Se1 89.21(6) . . ?
C38 Ru1 C34 67.38(8) . . ?
C38 Ru1 C35 79.40(8) . . ?
C38 Ru1 C36 67.28(8) . . ?
C38 Ru1 C37 37.82(8) . . ?
C38 Ru1 C39 37.20(8) . . ?
C39 Ru1 Se1 114.18(6) . . ?
C39 Ru1 C34 37.39(8) . . ?
C39 Ru1 C37 67.97(8) . . ?
C10 Se1 Ru1 94.24(6) . . ?
C10 Se1 C15 99.98(9) . . ?
C15 Se1 Ru1 109.86(6) . . ?
N1 P1 C1 104.29(9) . . ?
N1 P1 C21 115.57(9) . . ?
N1 P1 C27 109.81(9) . . ?
C1 P1 C21 107.90(10) . . ?
C1 P1 C27 110.09(10) . . ?
C21 P1 C27 109.01(9) . . ?
P1 N1 Ru1 110.60(9) . . ?
C9 N1 Ru1 118.82(13) . . ?
C9 N1 P1 124.05(14) . . ?
C1 N2 Ru1 119.07(13) . . ?
C8 N2 Ru1 135.26(14) . . ?
C8 N2 C1 105.52(17) . . ?
N2 C1 P1 113.19(15) . . ?
C2 C1 P1 134.59(16) . . ?
C2 C1 N2 112.23(18) . . ?
C1 C2 H2 127.1 . . ?
C1 C2 C3 105.84(18) . . ?
C3 C2 H2 127.1 . . ?
C2 C3 C8 106.63(18) . . ?
C4 C3 C2 133.9(2) . . ?
C4 C3 C8 119.44(19) . . ?
C3 C4 H4 120.5 . . ?
C5 C4 C3 118.9(2) . . ?
C5 C4 H4 120.5 . . ?
C4 C5 H5 119.7 . . ?
C4 C5 C6 120.7(2) . . ?
C6 C5 H5 119.7 . . ?
C5 C6 H6 118.8 . . ?
C7 C6 C5 122.4(2) . . ?
C7 C6 H6 118.8 . . ?
C6 C7 H7 121.3 . . ?
C6 C7 C8 117.3(2) . . ?
C8 C7 H7 121.3 . . ?
N2 C8 C3 109.78(18) . . ?
N2 C8 C7 129.1(2) . . ?
C7 C8 C3 121.16(19) . . ?
C10 C9 N1 119.53(18) . . ?
C14 C9 N1 123.12(18) . . ?
C14 C9 C10 117.27(19) . . ?
C9 C10 Se1 117.05(15) . . ?
C11 C10 Se1 120.52(16) . . ?
C11 C10 C9 122.42(19) . . ?
C10 C11 H11 120.3 . . ?
C10 C11 C12 119.3(2) . . ?
C12 C11 H11 120.3 . . ?
C11 C12 H12 120.5 . . ?
C13 C12 C11 119.0(2) . . ?
C13 C12 H12 120.5 . . ?
C12 C13 H13 119.2 . . ?
C12 C13 C14 121.6(2) . . ?
C14 C13 H13 119.2 . . ?
C9 C14 H14 119.8 . . ?
C13 C14 C9 120.3(2) . . ?
C13 C14 H14 119.8 . . ?
C16 C15 Se1 122.83(16) . . ?
C16 C15 C20 121.0(2) . . ?
C20 C15 Se1 116.16(16) . . ?
C15 C16 H16 120.3 . . ?
C15 C16 C17 119.4(2) . . ?
C17 C16 H16 120.3 . . ?
C16 C17 H17 120.1 . . ?
C18 C17 C16 119.9(2) . . ?
C18 C17 H17 120.1 . . ?
C17 C18 H18 119.9 . . ?
C19 C18 C17 120.3(2) . . ?
C19 C18 H18 119.9 . . ?
C18 C19 H19 119.9 . . ?
C20 C19 C18 120.2(2) . . ?
C20 C19 H19 119.9 . . ?
C15 C20 H20 120.3 . . ?
C19 C20 C15 119.4(2) . . ?
C19 C20 H20 120.3 . . ?
C22 C21 P1 117.76(15) . . ?
C22 C21 C26 119.92(19) . . ?
C26 C21 P1 122.31(16) . . ?
C21 C22 H22 119.9 . . ?
C23 C22 C21 120.1(2) . . ?
C23 C22 H22 119.9 . . ?
C22 C23 H23 120.1 . . ?
C24 C23 C22 119.7(2) . . ?
C24 C23 H23 120.1 . . ?
C23 C24 H24 119.8 . . ?
C25 C24 C23 120.5(2) . . ?
C25 C24 H24 119.8 . . ?
C24 C25 H25 119.7 . . ?
C24 C25 C26 120.5(2) . . ?
C26 C25 H25 119.7 . . ?
C21 C26 H26 120.4 . . ?
C25 C26 C21 119.2(2) . . ?
C25 C26 H26 120.4 . . ?
C28 C27 P1 120.37(16) . . ?
C28 C27 C32 119.87(19) . . ?
C32 C27 P1 119.76(16) . . ?
C27 C28 H28 120.1 . . ?
C29 C28 C27 119.8(2) . . ?
C29 C28 H28 120.1 . . ?
C28 C29 H29 119.9 . . ?
C30 C29 C28 120.1(2) . . ?
C30 C29 H29 119.9 . . ?
C29 C30 H30 119.8 . . ?
C29 C30 C31 120.5(2) . . ?
C31 C30 H30 119.8 . . ?
C30 C31 H31 120.0 . . ?
C30 C31 C32 119.9(2) . . ?
C32 C31 H31 120.0 . . ?
C27 C32 H32 120.1 . . ?
C31 C32 C27 119.8(2) . . ?
C31 C32 H32 120.1 . . ?
H33A C33 H33B 109.5 . . ?
H33A C33 H33C 109.5 . . ?
H33B C33 H33C 109.5 . . ?
C34 C33 H33A 109.5 . . ?
C34 C33 H33B 109.5 . . ?
C34 C33 H33C 109.5 . . ?
C33 C34 Ru1 128.65(16) . . ?
C35 C34 Ru1 70.21(12) . . ?
C35 C34 C33 121.2(2) . . ?
C35 C34 C39 118.6(2) . . ?
C39 C34 Ru1 70.80(12) . . ?
C39 C34 C33 120.2(2) . . ?
Ru1 C35 H35 129.4 . . ?
C34 C35 Ru1 72.72(12) . . ?
C34 C35 H35 119.5 . . ?
C34 C35 C36 121.0(2) . . ?
C36 C35 Ru1 70.85(12) . . ?
C36 C35 H35 119.5 . . ?
Ru1 C36 H36 128.8 . . ?
C35 C36 Ru1 71.13(12) . . ?
C35 C36 H36 119.5 . . ?
C37 C36 Ru1 72.94(12) . . ?
C37 C36 C35 121.1(2) . . ?
C37 C36 H36 119.5 . . ?
C36 C37 Ru1 69.81(12) . . ?
C36 C37 C38 116.8(2) . . ?
C36 C37 C40 123.6(2) . . ?
C38 C37 Ru1 69.22(12) . . ?
C38 C37 C40 119.6(2) . . ?
C40 C37 Ru1 131.41(15) . . ?
Ru1 C38 H38 128.0 . . ?
C37 C38 Ru1 72.96(12) . . ?
C37 C38 H38 118.7 . . ?
C39 C38 Ru1 72.62(12) . . ?
C39 C38 C37 122.5(2) . . ?
C39 C38 H38 118.7 . . ?
Ru1 C39 H39 130.6 . . ?
C34 C39 Ru1 71.81(12) . . ?
C34 C39 H39 120.0 . . ?
C38 C39 Ru1 70.18(12) . . ?
C38 C39 C34 119.9(2) . . ?
C38 C39 H39 120.0 . . ?
C37 C40 H40 107.5 . . ?
C37 C40 C41 114.3(2) . . ?
C37 C40 C42 108.6(2) . . ?
C41 C40 H40 107.5 . . ?
C41 C40 C42 111.1(2) . . ?
C42 C40 H40 107.5 . . ?
C40 C41 H41A 109.5 . . ?
C40 C41 H41B 109.5 . . ?
C40 C41 H41C 109.5 . . ?
H41A C41 H41B 109.5 . . ?
H41A C41 H41C 109.5 . . ?
H41B C41 H41C 109.5 . . ?
C40 C42 H42A 109.5 . . ?
C40 C42 H42B 109.5 . . ?
C40 C42 H42C 109.5 . . ?
H42A C42 H42B 109.5 . . ?
H42A C42 H42C 109.5 . . ?
H42B C42 H42C 109.5 . . ?
Cl2 C43 H43A 109.5 . . ?
Cl2 C43 H43B 109.5 . . ?
Cl3 C43 Cl2 110.63(13) . . ?
Cl3 C43 H43A 109.5 . . ?
Cl3 C43 H43B 109.5 . . ?
H43A C43 H43B 108.1 . . ?

loop_
_geom_bond_atom_site_label_1
_geom_bond_atom_site_label_2
_geom_bond_distance
_geom_bond_site_symmetry_2
_geom_bond_publ_flag
Ru1 Se1 2.4778(3) . ?
Ru1 N1 2.1316(16) . ?
Ru1 N2 2.0826(17) . ?
Ru1 C34 2.226(2) . ?
Ru1 C35 2.193(2) . ?
Ru1 C36 2.190(2) . ?
Ru1 C37 2.230(2) . ?
Ru1 C38 2.181(2) . ?
Ru1 C39 2.213(2) . ?
Se1 C10 1.923(2) . ?
Se1 C15 1.938(2) . ?
P1 N1 1.6253(17) . ?
P1 C1 1.763(2) . ?
P1 C21 1.794(2) . ?
P1 C27 1.800(2) . ?
N1 C9 1.408(3) . ?
N2 C1 1.388(3) . ?
N2 C8 1.374(3) . ?
C1 C2 1.381(3) . ?
C2 H2 0.9300 . ?
C2 C3 1.412(3) . ?
C3 C4 1.411(3) . ?
C3 C8 1.429(3) . ?
C4 H4 0.9300 . ?
C4 C5 1.375(3) . ?
C5 H5 0.9300 . ?
C5 C6 1.409(3) . ?
C6 H6 0.9300 . ?
C6 C7 1.376(3) . ?
C7 H7 0.9300 . ?
C7 C8 1.405(3) . ?
C9 C10 1.399(3) . ?
C9 C14 1.398(3) . ?
C10 C11 1.387(3) . ?
C11 H11 0.9300 . ?
C11 C12 1.391(3) . ?
C12 H12 0.9300 . ?
C12 C13 1.382(3) . ?
C13 H13 0.9300 . ?
C13 C14 1.388(3) . ?
C14 H14 0.9300 . ?
C15 C16 1.383(3) . ?
C15 C20 1.388(3) . ?
C16 H16 0.9300 . ?
C16 C17 1.393(3) . ?
C17 H17 0.9300 . ?
C17 C18 1.387(3) . ?
C18 H18 0.9300 . ?
C18 C19 1.386(3) . ?
C19 H19 0.9300 . ?
C19 C20 1.384(3) . ?
C20 H20 0.9300 . ?
C21 C22 1.397(3) . ?
C21 C26 1.398(3) . ?
C22 H22 0.9300 . ?
C22 C23 1.386(3) . ?
C23 H23 0.9300 . ?
C23 C24 1.385(3) . ?
C24 H24 0.9300 . ?
C24 C25 1.382(3) . ?
C25 H25 0.9300 . ?
C25 C26 1.388(3) . ?
C26 H26 0.9300 . ?
C27 C28 1.394(3) . ?
C27 C32 1.396(3) . ?
C28 H28 0.9300 . ?
C28 C29 1.387(3) . ?
C29 H29 0.9300 . ?
C29 C30 1.380(3) . ?
C30 H30 0.9300 . ?
C30 C31 1.386(3) . ?
C31 H31 0.9300 . ?
C31 C32 1.387(3) . ?
C32 H32 0.9300 . ?
C33 H33A 0.9600 . ?
C33 H33B 0.9600 . ?
C33 H33C 0.9600 . ?
C33 C34 1.506(3) . ?
C34 C35 1.405(3) . ?
C34 C39 1.423(3) . ?
C35 H35 0.9300 . ?
C35 C36 1.428(3) . ?
C36 H36 0.9300 . ?
C36 C37 1.412(3) . ?
C37 C38 1.430(3) . ?
C37 C40 1.517(3) . ?
C38 H38 0.9300 . ?
C38 C39 1.402(3) . ?
C39 H39 0.9300 . ?
C40 H40 0.9800 . ?
C40 C41 1.525(4) . ?
C40 C42 1.539(3) . ?
C41 H41A 0.9600 . ?
C41 H41B 0.9600 . ?
C41 H41C 0.9600 . ?
C42 H42A 0.9600 . ?
C42 H42B 0.9600 . ?
C42 H42C 0.9600 . ?
Cl2 C43 1.783(3) . ?
Cl3 C43 1.769(2) . ?
C43 H43A 0.9700 . ?
C43 H43B 0.9700 . ?

loop_
_geom_torsion_atom_site_label_1
_geom_torsion_atom_site_label_2
_geom_torsion_atom_site_label_3
_geom_torsion_atom_site_label_4
_geom_torsion
_geom_torsion_site_symmetry_1
_geom_torsion_site_symmetry_2
_geom_torsion_site_symmetry_3
_geom_torsion_site_symmetry_4
_geom_torsion_publ_flag
Ru1 N1 C9 C10 -22.9(2) . . . . ?
Ru1 N1 C9 C14 153.85(16) . . . . ?
Ru1 N2 C1 P1 -3.63(19) . . . . ?
Ru1 N2 C1 C2 176.55(13) . . . . ?
Ru1 N2 C8 C3 -175.96(14) . . . . ?
Ru1 N2 C8 C7 5.5(3) . . . . ?
Ru1 C34 C35 C36 53.97(18) . . . . ?
Ru1 C34 C39 C38 -53.08(18) . . . . ?
Ru1 C35 C36 C37 55.41(18) . . . . ?
Ru1 C36 C37 C38 52.47(17) . . . . ?
Ru1 C36 C37 C40 -127.0(2) . . . . ?
Ru1 C37 C38 C39 55.52(19) . . . . ?
Ru1 C37 C40 C41 -79.2(3) . . . . ?
Ru1 C37 C40 C42 156.10(19) . . . . ?
Ru1 C38 C39 C34 53.84(18) . . . . ?
Se1 C10 C11 C12 -179.67(16) . . . . ?
Se1 C15 C16 C17 -179.01(15) . . . . ?
Se1 C15 C20 C19 179.21(17) . . . . ?
P1 N1 C9 C10 126.04(18) . . . . ?
P1 N1 C9 C14 -57.2(3) . . . . ?
P1 C1 C2 C3 -179.63(17) . . . . ?
P1 C21 C22 C23 -179.47(17) . . . . ?
P1 C21 C26 C25 179.73(17) . . . . ?
P1 C27 C28 C29 179.61(16) . . . . ?
P1 C27 C32 C31 179.49(16) . . . . ?
N1 P1 C1 N2 -19.49(16) . . . . ?
N1 P1 C1 C2 160.3(2) . . . . ?
N1 P1 C21 C22 -80.63(18) . . . . ?
N1 P1 C21 C26 98.58(19) . . . . ?
N1 P1 C27 C28 145.36(16) . . . . ?
N1 P1 C27 C32 -33.84(19) . . . . ?
N1 C9 C10 Se1 -2.8(2) . . . . ?
N1 C9 C10 C11 176.91(19) . . . . ?
N1 C9 C14 C13 -177.67(19) . . . . ?
N2 C1 C2 C3 0.1(2) . . . . ?
C1 P1 N1 Ru1 32.88(11) . . . . ?
C1 P1 N1 C9 -118.22(16) . . . . ?
C1 P1 C21 C22 35.61(19) . . . . ?
C1 P1 C21 C26 -145.18(18) . . . . ?
C1 P1 C27 C28 31.1(2) . . . . ?
C1 P1 C27 C32 -148.11(16) . . . . ?
C1 N2 C8 C3 -0.6(2) . . . . ?
C1 N2 C8 C7 -179.2(2) . . . . ?
C1 C2 C3 C4 178.6(2) . . . . ?
C1 C2 C3 C8 -0.5(2) . . . . ?
C2 C3 C4 C5 179.7(2) . . . . ?
C2 C3 C8 N2 0.7(2) . . . . ?
C2 C3 C8 C7 179.38(19) . . . . ?
C3 C4 C5 C6 1.7(3) . . . . ?
C4 C3 C8 N2 -178.51(17) . . . . ?
C4 C3 C8 C7 0.1(3) . . . . ?
C4 C5 C6 C7 -0.8(3) . . . . ?
C5 C6 C7 C8 -0.5(3) . . . . ?
C6 C7 C8 N2 179.1(2) . . . . ?
C6 C7 C8 C3 0.7(3) . . . . ?
C8 N2 C1 P1 -179.87(13) . . . . ?
C8 N2 C1 C2 0.3(2) . . . . ?
C8 C3 C4 C5 -1.4(3) . . . . ?
C9 C10 C11 C12 0.6(3) . . . . ?
C10 C9 C14 C13 -0.9(3) . . . . ?
C10 C11 C12 C13 -0.4(3) . . . . ?
C11 C12 C13 C14 -0.5(3) . . . . ?
C12 C13 C14 C9 1.2(3) . . . . ?
C14 C9 C10 Se1 -179.71(15) . . . . ?
C14 C9 C10 C11 0.0(3) . . . . ?
C15 C16 C17 C18 0.3(3) . . . . ?
C16 C15 C20 C19 1.3(3) . . . . ?
C16 C17 C18 C19 0.5(3) . . . . ?
C17 C18 C19 C20 -0.4(4) . . . . ?
C18 C19 C20 C15 -0.5(3) . . . . ?
C20 C15 C16 C17 -1.2(3) . . . . ?
C21 P1 N1 Ru1 151.14(9) . . . . ?
C21 P1 N1 C9 0.04(19) . . . . ?
C21 P1 C1 N2 -142.88(14) . . . . ?
C21 P1 C1 C2 36.9(2) . . . . ?
C21 P1 C27 C28 -87.09(18) . . . . ?
C21 P1 C27 C32 93.71(18) . . . . ?
C21 C22 C23 C24 -0.1(3) . . . . ?
C22 C21 C26 C25 -1.1(3) . . . . ?
C22 C23 C24 C25 -1.3(4) . . . . ?
C23 C24 C25 C26 1.6(4) . . . . ?
C24 C25 C26 C21 -0.4(3) . . . . ?
C26 C21 C22 C23 1.3(3) . . . . ?
C27 P1 N1 Ru1 -85.06(10) . . . . ?
C27 P1 N1 C9 123.84(16) . . . . ?
C27 P1 C1 N2 98.26(15) . . . . ?
C27 P1 C1 C2 -82.0(2) . . . . ?
C27 P1 C21 C22 155.15(16) . . . . ?
C27 P1 C21 C26 -25.6(2) . . . . ?
C27 C28 C29 C30 1.3(3) . . . . ?
C28 C27 C32 C31 0.3(3) . . . . ?
C28 C29 C30 C31 -0.6(3) . . . . ?
C29 C30 C31 C32 -0.3(3) . . . . ?
C30 C31 C32 C27 0.5(3) . . . . ?
C32 C27 C28 C29 -1.2(3) . . . . ?
C33 C34 C35 Ru1 123.9(2) . . . . ?
C33 C34 C35 C36 177.9(2) . . . . ?
C33 C34 C39 Ru1 -124.2(2) . . . . ?
C33 C34 C39 C38 -177.3(2) . . . . ?
C34 C35 C36 Ru1 -54.83(18) . . . . ?
C34 C35 C36 C37 0.6(3) . . . . ?
C35 C34 C39 Ru1 53.25(17) . . . . ?
C35 C34 C39 C38 0.2(3) . . . . ?
C35 C36 C37 Ru1 -54.57(18) . . . . ?
C35 C36 C37 C38 -2.1(3) . . . . ?
C35 C36 C37 C40 178.4(2) . . . . ?
C36 C37 C38 Ru1 -52.76(17) . . . . ?
C36 C37 C38 C39 2.8(3) . . . . ?
C36 C37 C40 C41 12.6(3) . . . . ?
C36 C37 C40 C42 -112.0(2) . . . . ?
C37 C38 C39 Ru1 -55.68(18) . . . . ?
C37 C38 C39 C34 -1.8(3) . . . . ?
C38 C37 C40 C41 -166.8(2) . . . . ?
C38 C37 C40 C42 68.5(3) . . . . ?
C39 C34 C35 Ru1 -53.53(17) . . . . ?
C39 C34 C35 C36 0.4(3) . . . . ?
C40 C37 C38 Ru1 126.73(19) . . . . ?
C40 C37 C38 C39 -177.75(19) . . . . ?

loop_
_smtbx_masks_void_nr
_smtbx_masks_void_average_x
_smtbx_masks_void_average_y
_smtbx_masks_void_average_z
_smtbx_masks_void_volume
_smtbx_masks_void_count_electrons
_smtbx_masks_void_content
1 0.000 0.000 0.000 28.1 0.0 ?
2 0.000 0.000 0.500 83.5 21.9 ?
3 0.500 0.500 0.000 83.5 21.9 ?
4 0.500 0.500 0.500 28.1 0.0 ?
